data_4116782
loop_
_publ_author_name
'Karsten Meyer'
'Jesper Bendix'
'Nils Metzler-Nolte'
'Thomas Weyherm\"uller'
'Karl Wieghardt'

_publ_section_title
;
 Nitridomanganese(V) and -(VI) Complexes Containing Macrocyclic Amine
 Ligands
;
_journal_name_full 'Journal of the American Chemical Society'
_journal_page_first 7260
_journal_page_last 7270
_journal_paper_doi 10.1021/ja980686j
_journal_volume 120
_journal_year 1998
_chemical_formula_structural '[C20 H48 Mn2 N13]3+, 3 (ClO4)-, 3 H2O'
_chemical_formula_sum 'C20 H54 Cl3 Mn2 N13 O15'
_chemical_formula_weight 932.99
_chemical_name_systematic
; 
 ? 
;
_space_group_IT_number 62
_symmetry_cell_setting orthorhombic
_symmetry_space_group_name_Hall '-P 2ac 2n'
_symmetry_space_group_name_H-M 'P n m a'
_atom_sites_solution_hydrogens geom
_atom_sites_solution_primary direct
_atom_sites_solution_secondary difmap
_audit_creation_method SHELXL
_cell_angle_alpha 90.00
_cell_angle_beta 90.00
_cell_angle_gamma 90.00
_cell_formula_units_Z 8
_cell_length_a 16.752(3)
_cell_length_b 25.009(5)
_cell_length_c 18.764(3)
_cell_measurement_reflns_used 8192
_cell_measurement_temperature 173(2)
_cell_volume 7861(2)
_computing_structure_refinement 'SHELXL-93 (Sheldrick, 1993)'
_computing_structure_solution 'SHELXS-86 (Sheldrick, 1990)'
_diffrn_ambient_temperature 173(2)
_diffrn_measurement_device 'Siemens SMART CCD Detector'
_diffrn_measurement_method '\w-scan, 0.3 deg./frame'
_diffrn_radiation_monochromator graphite
_diffrn_radiation_source 'fine-focus sealed tube'
_diffrn_radiation_type MoK\a
_diffrn_radiation_wavelength 0.71073
_diffrn_reflns_av_R_equivalents 0.0745
_diffrn_reflns_av_sigmaI/netI 0.0286
_diffrn_reflns_limit_h_max 23
_diffrn_reflns_limit_h_min -26
_diffrn_reflns_limit_k_max 39
_diffrn_reflns_limit_k_min -23
_diffrn_reflns_limit_l_max 28
_diffrn_reflns_limit_l_min -28
_diffrn_reflns_number 45187
_diffrn_reflns_theta_max 22.50
_diffrn_reflns_theta_min 1.63
_exptl_absorpt_coefficient_mu 0.924
_exptl_crystal_colour Blue
_exptl_crystal_density_diffrn 1.577
_exptl_crystal_description 'Transparent hexagons'
_exptl_crystal_F_000 3888
_exptl_crystal_size_max 0.70
_exptl_crystal_size_mid 0.63
_exptl_crystal_size_min 0.21
_refine_diff_density_max 1.044
_refine_diff_density_min -0.633
_refine_diff_density_rms 0.105
_refine_ls_extinction_method none
_refine_ls_goodness_of_fit_all 1.192
_refine_ls_goodness_of_fit_obs 1.237
_refine_ls_matrix_type full
_refine_ls_number_parameters 479
_refine_ls_number_reflns 5121
_refine_ls_number_restraints 0
_refine_ls_restrained_S_all 1.191
_refine_ls_restrained_S_obs 1.237
_refine_ls_R_factor_all 0.1019
_refine_ls_R_factor_obs 0.0941
_refine_ls_shift/esd_max -0.001
_refine_ls_shift/esd_mean 0.000
_refine_ls_structure_factor_coef Fsqd
_refine_ls_weighting_details 'w=1/[\s^2^(Fo^2^)+(0.0521P)^2^+73.5425P] where P=(Fo^2^+2Fc^2^)/3'
_refine_ls_weighting_scheme calc
_refine_ls_wR_factor_all 0.2257
_refine_ls_wR_factor_obs 0.2198
_reflns_number_observed 4684
_reflns_number_total 5272
_reflns_observed_criterion >2sigma(I)
_cod_data_source_file ja980686j_2.cif
_cod_data_source_block 2
_cod_depositor_comments
;
The following automatic conversions were performed:

'_refine_ls_weighting_scheme' value 'calc
w=1/[\s^2^(Fo^2^)+(0.0521P)^2^+73.5425P] where P=(Fo^2^+2Fc^2^)/3'
was changed to 'calc'. New tag '_refine_ls_weighting_details' was
created. The value of the new tag was set to
'w=1/[\s^2^(Fo^2^)+(0.0521P)^2^+73.5425P] where P=(Fo^2^+2Fc^2^)/3'.

Automatic conversion script
Id: cif_fix_values 3143 2015-03-26 13:38:13Z robertas 
;
_cod_original_cell_volume 7861.2(25)
_cod_database_code 4116782

loop_
_symmetry_equiv_pos_as_xyz
'x, y, z'
'-x+1/2, -y, z+1/2'
'-x, y+1/2, -z'
'x+1/2, -y+1/2, -z+1/2'
'-x, -y, -z'
'x-1/2, y, -z-1/2'
'x, -y-1/2, z'
'-x-1/2, y-1/2, z-1/2'

loop_
_atom_site_aniso_label
_atom_site_aniso_U_11
_atom_site_aniso_U_22
_atom_site_aniso_U_33
_atom_site_aniso_U_23
_atom_site_aniso_U_13
_atom_site_aniso_U_12
Mn1 0.0426(7) 0.0250(7) 0.0360(7) -0.0008(5) 0.0015(5) 0.0033(5)
Mn2 0.0395(7) 0.0358(8) 0.0424(8) 0.0065(6) 0.0019(6) 0.0013(6)
N1 0.080(7) 0.109(8) 0.065(6) -0.026(6) 0.035(5) -0.028(6)
N2 0.057(5) 0.051(5) 0.082(6) -0.008(4) -0.015(4) 0.004(4)
N3 0.129(9) 0.058(6) 0.051(5) 0.007(4) 0.021(6) -0.003(6)
N4 0.088(7) 0.031(5) 0.118(8) -0.016(5) -0.045(6) 0.020(5)
N5 0.051(4) 0.036(4) 0.062(5) 0.011(4) -0.004(4) 0.000(3)
N6 0.106(8) 0.024(5) 0.126(9) -0.022(5) -0.019(7) 0.016(5)
N7 0.039(6) 0.027(7) 0.042(6) 0.000 0.006(4) 0.000
N8 0.078(6) 0.096(7) 0.044(5) 0.014(5) 0.013(4) 0.042(5)
N9 0.046(5) 0.092(7) 0.088(7) 0.039(6) -0.009(5) -0.011(5)
N10 0.074(6) 0.048(5) 0.045(4) 0.004(4) 0.006(4) 0.013(4)
N11 0.041(4) 0.057(5) 0.068(5) 0.018(4) -0.007(4) -0.007(4)
N12 0.072(6) 0.039(4) 0.070(5) 0.010(4) -0.006(5) 0.007(4)
N13 0.105(8) 0.030(5) 0.111(8) 0.019(5) -0.004(6) -0.006(5)
N14 0.034(6) 0.058(9) 0.036(6) 0.000 0.003(4) 0.000
C1 0.157(15) 0.149(15) 0.044(7) -0.013(8) 0.028(9) -0.033(12)
C2 0.132(12) 0.122(12) 0.044(7) -0.020(7) -0.029(7) 0.008(10)
C3 0.062(7) 0.048(6) 0.137(11) -0.008(7) -0.018(7) -0.011(6)
C14 0.123(12) 0.089(10) 0.099(10) -0.027(8) -0.059(9) -0.021(9)
C15 0.149(13) 0.053(7) 0.058(7) -0.007(6) -0.015(8) 0.004(8)
C16 0.085(9) 0.105(10) 0.065(8) 0.017(7) 0.039(7) 0.024(8)
C17 0.040(6) 0.129(12) 0.100(10) 0.050(9) 0.014(6) 0.002(7)
C18 0.083(8) 0.067(8) 0.118(11) 0.021(8) -0.049(8) -0.019(7)
C19 0.145(13) 0.060(8) 0.078(9) -0.013(7) -0.049(9) 0.008(8)
C20 0.172(15) 0.085(9) 0.046(7) -0.011(6) 0.000(8) 0.041(10)
Cl1 0.043(2) 0.046(2) 0.053(2) 0.000 -0.0048(15) 0.000
O10 0.046(6) 0.139(11) 0.102(9) 0.000 0.003(6) 0.000
O11 0.112(11) 0.232(19) 0.075(9) 0.000 -0.036(8) 0.000
Cl2 0.075(2) 0.068(2) 0.034(2) 0.000 0.002(2) 0.000
O20 0.100(9) 0.157(13) 0.050(7) 0.000 0.024(6) 0.000
O21 0.119(10) 0.123(11) 0.053(7) 0.000 -0.029(7) 0.000
O22 0.148(9) 0.113(7) 0.082(6) 0.010(5) -0.011(6) -0.048(7)
Cl3 0.051(2) 0.068(2) 0.055(2) 0.000 0.011(2) 0.000
O31 0.055(7) 0.129(11) 0.130(11) 0.000 -0.013(7) 0.000
O32 0.134(13) 0.196(17) 0.075(9) 0.000 0.044(9) 0.000
Cl4 0.072(2) 0.081(2) 0.096(2) -0.021(2) -0.031(2) 0.015(2)
O40 0.085(9) 0.388(29) 0.362(26) -0.108(23) -0.057(13) 0.035(14)
O43 0.166(11) 0.206(13) 0.098(8) -0.004(8) -0.026(8) 0.069(10)
Cl5 0.081(6) 0.063(5) 0.201(10) 0.019(6) -0.087(7) 0.000(4)
O60 0.197(29) 0.121(21) 0.274(38) 0.046(23) -0.010(27) -0.005(20)
O65 0.122(13) 0.082(10) 0.069(9) 0.016(8) -0.011(9) 0.038(9)
O70 0.185(11) 0.108(8) 0.109(8) 0.053(6) -0.013(7) -0.040(8)
O75 0.077(9) 0.108(17) 0.059(8) -0.005(7) -0.001(7) 0.040(8)
O80 0.066(9) 0.066(9) 0.076(10) 0.003(7) 0.007(7) 0.008(7)

loop_
_atom_site_label
_atom_site_type_symbol
_atom_site_fract_x
_atom_site_fract_y
_atom_site_fract_z
_atom_site_U_iso_or_equiv
_atom_site_thermal_displace_type
_atom_site_occupancy
_atom_site_calc_flag
_atom_site_refinement_flags
_atom_site_disorder_group
Mn1 Mn 0.80513(7) 0.11399(5) 0.37240(6) 0.0345(4) Uani 1 d . .
Mn2 Mn 0.67394(7) -0.11515(5) 0.36230(7) 0.0392(4) Uani 1 d . .
N1 N 0.7368(6) 0.1172(4) 0.4597(5) 0.085(3) Uani 1 d . .
H1 H 0.7258(6) 0.1534(4) 0.4649(5) 0.102 Uiso 1 calc R 1
N2 N 0.8967(5) 0.1248(3) 0.4407(5) 0.063(2) Uani 1 d . .
H2 H 0.9195(5) 0.0911(3) 0.4456(5) 0.076 Uiso 1 calc R .
N3 N 0.8695(7) 0.1307(4) 0.2834(5) 0.079(3) Uani 1 d . .
H3 H 0.8861(7) 0.0965(4) 0.2710(5) 0.095 Uiso 1 calc R 1
N4 N 0.7110(6) 0.1222(3) 0.3067(6) 0.079(3) Uani 1 d . .
H4 H 0.6939(6) 0.1575(3) 0.3107(6) 0.094 Uiso 1 calc R 1
N5 N 0.8106(4) 0.0535(3) 0.3671(4) 0.049(2) Uani 1 d . .
N6 N 0.7920(6) 0.2049(4) 0.3809(6) 0.085(3) Uani 1 d . .
N7 N 0.7932(6) 0.2500 0.3802(5) 0.036(2) Uani 1 d S .
N8 N 0.6464(5) -0.1201(4) 0.4664(4) 0.072(3) Uani 1 d . .
H8 H 0.6477(5) -0.1556(4) 0.4814(4) 0.087 Uiso 1 calc R 1
N9 N 0.5561(5) -0.1293(4) 0.3471(5) 0.075(3) Uani 1 d . .
H9 H 0.5371(5) -0.0959(4) 0.3332(5) 0.091 Uiso 1 calc R 1
N10 N 0.7058(5) -0.1292(3) 0.2601(4) 0.056(2) Uani 1 d . .
H10 H 0.7013(5) -0.0965(3) 0.2370(4) 0.067 Uiso 1 calc R .
N11 N 0.7911(4) -0.1192(3) 0.3835(4) 0.055(2) Uani 1 d . .
H11 H 0.8016(4) -0.1545(3) 0.3960(4) 0.066 Uiso 1 calc R .
N12 N 0.6689(5) -0.0546(3) 0.3568(4) 0.061(2) Uani 1 d . .
N13 N 0.6830(6) -0.2049(4) 0.3773(5) 0.082(3) Uani 1 d . .
N14 N 0.6862(6) -0.2500 0.3780(5) 0.043(3) Uani 1 d S .
C1 C 0.7870(10) 0.1053(7) 0.5196(6) 0.117(6) Uani 1 d . .
H1A H 0.7998(10) 0.0666(7) 0.5205(6) 0.140 Uiso 1 calc R .
H1B H 0.7593(10) 0.1145(7) 0.5645(6) 0.140 Uiso 1 calc R .
C2 C 0.8622(9) 0.1373(6) 0.5129(6) 0.099(5) Uani 1 d . .
H2A H 0.9004(9) 0.1273(6) 0.5509(6) 0.119 Uiso 1 calc R .
H2B H 0.8504(9) 0.1760(6) 0.5170(6) 0.119 Uiso 1 calc R .
C3 C 0.9635(7) 0.1600(4) 0.4227(8) 0.082(4) Uani 1 d . .
H3A H 0.9431(7) 0.1968(4) 0.4161(8) 0.099 Uiso 1 calc R 1
H3B H 1.0015(7) 0.1606(4) 0.4632(8) 0.099 Uiso 1 calc R 1
C14 C 0.5688(9) -0.1544(6) 0.2213(7) 0.104(5) Uani 1 d . .
H14A H 0.5401(9) -0.1781(6) 0.1876(7) 0.124 Uiso 1 calc R 1
H14B H 0.5615(9) -0.1172(6) 0.2044(7) 0.124 Uiso 1 calc R 1
C15 C 0.6566(9) -0.1676(5) 0.2172(6) 0.087(4) Uani 1 d . .
H15A H 0.6654(9) -0.2044(5) 0.2351(6) 0.104 Uiso 1 calc R .
H15B H 0.6742(9) -0.1664(5) 0.1669(6) 0.104 Uiso 1 calc R .
C16 C 0.7933(7) -0.1421(5) 0.2602(6) 0.085(4) Uani 1 d . .
H16A H 0.8012(7) -0.1806(5) 0.2701(6) 0.102 Uiso 1 calc R .
H16B H 0.8165(7) -0.1341(5) 0.2128(6) 0.102 Uiso 1 calc R .
C17 C 0.8337(6) -0.1095(6) 0.3157(7) 0.090(4) Uani 1 d . .
H17A H 0.8904(6) -0.1203(6) 0.3201(7) 0.108 Uiso 1 calc R .
H17B H 0.8315(6) -0.0711(6) 0.3031(7) 0.108 Uiso 1 calc R .
C18 C 0.8206(7) -0.0862(5) 0.4422(7) 0.089(4) Uani 1 d . .
H18A H 0.8103(7) -0.0481(5) 0.4312(7) 0.107 Uiso 1 calc R .
H18B H 0.8791(7) -0.0910(5) 0.4464(7) 0.107 Uiso 1 calc R .
C19 C 0.7823(9) -0.0998(5) 0.5127(7) 0.094(4) Uani 1 d . .
H19A H 0.7887(9) -0.1385(5) 0.5219(7) 0.113 Uiso 1 calc R .
H19B H 0.8102(9) -0.0802(5) 0.5512(7) 0.113 Uiso 1 calc R .
C20 C 0.6949(10) -0.0859(5) 0.5150(6) 0.101(5) Uani 1 d . .
H20A H 0.6751(10) -0.0902(5) 0.5643(6) 0.121 Uiso 1 calc R .
H20B H 0.6880(10) -0.0480(5) 0.5013(6) 0.121 Uiso 1 calc R .
Cl1 Cl 0.0738(2) 0.2500 0.5818(2) 0.0475(8) Uani 1 d S .
O10 O -0.0094(6) 0.2500 0.5784(7) 0.096(4) Uani 1 d S .
O11 O 0.1024(9) 0.2500 0.6521(7) 0.140(6) Uani 1 d S .
O12 O 0.1124(10) 0.2150(7) 0.5336(9) 0.081(5) Uiso 0.50 d P .
O12X O 0.0919(11) 0.1955(8) 0.5678(10) 0.092(5) Uiso 0.50 d P .
Cl2 Cl 0.3850(2) 0.2500 0.4210(2) 0.0587(9) Uani 1 d S .
O20 O 0.4257(8) 0.2500 0.3573(6) 0.102(4) Uani 1 d S .
O21 O 0.4353(8) 0.2500 0.4813(6) 0.098(4) Uani 1 d S .
O22 O 0.3322(6) 0.2046(4) 0.4239(5) 0.114(3) Uani 1 d . .
Cl3 Cl 0.6729(2) 0.2500 0.5637(2) 0.0581(9) Uani 1 d S .
O30 O 0.6577(10) 0.1901(7) 0.5500(9) 0.090(5) Uiso 0.50 d P .
O30X O 0.6473(9) 0.2239(6) 0.5026(8) 0.072(4) Uiso 0.50 d P .
O31 O 0.7558(7) 0.2500 0.5728(8) 0.105(4) Uani 1 d S .
O32 O 0.6286(10) 0.2500 0.6242(7) 0.135(6) Uani 1 d S .
Cl4 Cl 0.4192(2) -0.00213(13) 0.3371(2) 0.0831(9) Uani 1 d . .
O40 O 0.3403(8) -0.0010(9) 0.3387(12) 0.278(11) Uani 1 d . .
O41 O 0.4657(16) 0.0405(11) 0.2917(14) 0.143(9) Uiso 0.50 d P .
O41X O 0.4237(12) 0.0508(8) 0.3239(10) 0.096(5) Uiso 0.50 d P .
O42 O 0.4591(11) -0.0359(8) 0.2857(10) 0.083(5) Uiso 0.50 d P .
O42X O 0.4291(14) -0.0496(9) 0.3067(12) 0.108(7) Uiso 0.50 d P .
O43 O 0.4549(8) -0.0042(6) 0.4046(6) 0.157(5) Uani 1 d . .
Cl5 Cl 0.9838(5) 0.0071(3) 0.5339(5) 0.115(4) Uani 0.50 d P .
O50 O 0.9375(9) 0.0111(6) 0.4786(8) 0.166(5) Uiso 1 d . .
O51 O 0.9892(13) 0.0570(10) 0.5671(12) 0.126(7) Uiso 0.50 d P .
O52 O 0.9612(27) -0.0352(18) 0.5751(24) 0.259(18) Uiso 0.50 d P .
C4 C 1.0029(14) 0.1450(10) 0.3633(13) 0.059(7) Uiso 0.50 d P 1
H4A H 1.0116(14) 0.1058(10) 0.3643(13) 0.071 Uiso 0.50 calc PR 1
H4B H 1.0558(14) 0.1626(10) 0.3621(13) 0.071 Uiso 0.50 calc PR 1
C5 C 0.9571(16) 0.1595(10) 0.2976(15) 0.059(6) Uiso 0.50 d P 1
H5A H 0.9915(16) 0.1517(10) 0.2560(15) 0.071 Uiso 0.50 calc PR 1
H5B H 0.9485(16) 0.1987(10) 0.2984(15) 0.071 Uiso 0.50 calc PR 1
C6 C 0.8357(15) 0.1448(10) 0.2259(13) 0.071(7) Uiso 0.50 d P 1
H6A H 0.8677(15) 0.1337(10) 0.1841(13) 0.085 Uiso 0.50 calc PR 1
H6B H 0.8281(15) 0.1840(10) 0.2245(13) 0.085 Uiso 0.50 calc PR 1
C7 C 0.7591(15) 0.1172(10) 0.2269(12) 0.061(6) Uiso 0.50 d P 1
H7A H 0.7678(15) 0.0790(10) 0.2159(12) 0.073 Uiso 0.50 calc PR 1
H7B H 0.7246(15) 0.1324(10) 0.1892(12) 0.073 Uiso 0.50 calc PR 1
C8 C 0.6474(12) 0.0927(9) 0.3072(11) 0.050(5) Uiso 0.50 d P 1
H8A H 0.6614(12) 0.0543(9) 0.3044(11) 0.060 Uiso 0.50 calc PR 1
H8B H 0.6117(12) 0.1018(9) 0.2670(11) 0.060 Uiso 0.50 calc PR 1
C9 C 0.6077(14) 0.1062(10) 0.3800(13) 0.070(6) Uiso 0.50 d P 1
H9A H 0.5977(14) 0.1453(10) 0.3812(13) 0.083 Uiso 0.50 calc PR 1
H9B H 0.5550(14) 0.0883(10) 0.3815(13) 0.083 Uiso 0.50 calc PR 1
C10 C 0.6523(14) 0.0913(10) 0.4471(13) 0.059(6) Uiso 0.50 d P 1
H10A H 0.6590(14) 0.0520(10) 0.4474(13) 0.071 Uiso 0.50 calc PR 1
H10B H 0.6182(14) 0.1006(10) 0.4883(13) 0.071 Uiso 0.50 calc PR 1
C11 C 0.5708(12) -0.0975(9) 0.4800(11) 0.056(5) Uiso 0.50 d P 1
H11A H 0.5681(12) -0.0592(9) 0.4668(11) 0.067 Uiso 0.50 calc PR 1
H11B H 0.5536(12) -0.1024(9) 0.5301(11) 0.067 Uiso 0.50 calc PR 1
C12 C 0.5228(10) -0.1345(7) 0.4265(9) 0.036(4) Uiso 0.50 d P 1
H12A H 0.4657(10) -0.1244(7) 0.4273(9) 0.043 Uiso 0.50 calc PR 1
H12B H 0.5271(10) -0.1722(7) 0.4421(9) 0.043 Uiso 0.50 calc PR 1
C13 C 0.5239(14) -0.1600(9) 0.3030(12) 0.063(6) Uiso 0.50 d P 1
H13A H 0.4666(14) -0.1511(9) 0.2986(12) 0.076 Uiso 0.50 calc PR 1
H13B H 0.5283(14) -0.1974(9) 0.3200(12) 0.076 Uiso 0.50 calc PR 1
C4X C 0.9889(15) 0.1526(10) 0.3356(15) 0.056(6) Uiso 0.50 d P 2
H4X1 H 1.0376(15) 0.1740(10) 0.3269(15) 0.068 Uiso 0.50 calc PR 2
H4X2 H 1.0031(15) 0.1146(10) 0.3278(15) 0.068 Uiso 0.50 calc PR 2
C5X C 0.9280(15) 0.1680(10) 0.2801(13) 0.061(7) Uiso 0.50 d P 2
H5X1 H 0.9061(15) 0.2040(10) 0.2903(13) 0.073 Uiso 0.50 calc PR 2
H5X2 H 0.9525(15) 0.1684(10) 0.2321(13) 0.073 Uiso 0.50 calc PR 2
C6X C 0.7935(16) 0.1515(10) 0.2298(13) 0.070(7) Uiso 0.50 d P 2
H6X1 H 0.7804(16) 0.1893(10) 0.2408(13) 0.084 Uiso 0.50 calc PR 2
H6X2 H 0.8105(16) 0.1495(10) 0.1794(13) 0.084 Uiso 0.50 calc PR 2
C7X C 0.7210(15) 0.1174(9) 0.2408(13) 0.062(6) Uiso 0.50 d P 2
H7X1 H 0.6746(15) 0.1311(9) 0.2137(13) 0.075 Uiso 0.50 calc PR 2
H7X2 H 0.7310(15) 0.0797(9) 0.2272(13) 0.075 Uiso 0.50 calc PR 2
C8X C 0.6352(13) 0.0835(9) 0.3378(13) 0.058(6) Uiso 0.50 d P 2
H8X1 H 0.5863(13) 0.0935(9) 0.3114(13) 0.070 Uiso 0.50 calc PR 2
H8X2 H 0.6476(13) 0.0460(9) 0.3251(13) 0.070 Uiso 0.50 calc PR 2
C9X C 0.6161(16) 0.0847(11) 0.4128(15) 0.079(7) Uiso 0.50 d P 2
H9X1 H 0.5718(16) 0.0591(11) 0.4202(15) 0.095 Uiso 0.50 calc PR 2
H9X2 H 0.5944(16) 0.1207(11) 0.4230(15) 0.095 Uiso 0.50 calc PR 2
C10X C 0.6759(17) 0.0734(12) 0.4683(15) 0.089(9) Uiso 0.50 d P 2
H10C H 0.7005(17) 0.0378(12) 0.4609(15) 0.107 Uiso 0.50 calc PR 2
H10D H 0.6515(17) 0.0745(12) 0.5163(15) 0.107 Uiso 0.50 calc PR 2
C11X C 0.5492(12) -0.1215(9) 0.4660(11) 0.049(5) Uiso 0.50 d P 2
H11C H 0.5296(12) -0.1366(9) 0.5115(11) 0.059 Uiso 0.50 calc PR 2
H11D H 0.5283(12) -0.0846(9) 0.4616(11) 0.059 Uiso 0.50 calc PR 2
C12X C 0.5177(4) -0.1568(2) 0.4013(3) 0.079(7) Uiso 0.50 d P 2
H12C H 0.5355(4) -0.1945(2) 0.4046(3) 0.095 Uiso 0.50 calc PR 2
H12D H 0.4588(4) -0.1554(2) 0.3966(3) 0.095 Uiso 0.50 calc PR 2
C13X C 0.5372(4) -0.1738(2) 0.2795(3) 0.068(7) Uiso 0.50 d PR 2
H13C H 0.5610(4) -0.2090(2) 0.2908(3) 0.082 Uiso 0.50 calc PR 2
H13D H 0.4789(4) -0.1785(2) 0.2733(3) 0.082 Uiso 0.50 calc PR 2
O60 O 0.5471(4) 0.0097(2) 0.1623(3) 0.197(13) Uani 0.50 d PR .
O65 O 0.6490(4) 0.2248(2) 0.2493(3) 0.091(5) Uani 0.50 d PR .
O70 O 0.6871(4) -0.0343(2) 0.1773(3) 0.134(4) Uani 1 d R .
O75 O 0.1663(4) 0.2694(2) 0.3903(3) 0.081(6) Uani 0.50 d PR .
O80 O 0.5927(4) 0.2195(2) 0.3695(3) 0.069(4) Uani 0.50 d PR .

loop_
_atom_type_symbol
_atom_type_description
_atom_type_scat_dispersion_real
_atom_type_scat_dispersion_imag
_atom_type_scat_source
C C 0.0033 0.0016 'International Tables Vol C Tables 4.2.6.8 and 6.1.1.4'
H H 0.0000 0.0000 'International Tables Vol C Tables 4.2.6.8 and 6.1.1.4'
N N 0.0061 0.0033 'International Tables Vol C Tables 4.2.6.8 and 6.1.1.4'
O O 0.0106 0.0060 'International Tables Vol C Tables 4.2.6.8 and 6.1.1.4'
Cl Cl 0.1484 0.1585 'International Tables Vol C Tables 4.2.6.8 and 6.1.1.4'
Mn Mn 0.3368 0.7283 'International Tables Vol C Tables 4.2.6.8 and 6.1.1.4'

loop_
_geom_angle_atom_site_label_1
_geom_angle_atom_site_label_2
_geom_angle_atom_site_label_3
_geom_angle
_geom_angle_site_symmetry_1
_geom_angle_site_symmetry_3
N5 Mn1 N1 97.3(4) . .
N5 Mn1 N4 96.3(4) . .
N1 Mn1 N4 92.8(5) . .
N5 Mn1 N2 97.4(4) . .
N1 Mn1 N2 84.8(4) . .
N4 Mn1 N2 166.3(3) . .
N5 Mn1 N3 96.9(4) . .
N1 Mn1 N3 165.7(4) . .
N4 Mn1 N3 83.7(5) . .
N2 Mn1 N3 95.2(4) . .
N5 Mn1 N6 178.0(4) . .
N1 Mn1 N6 81.3(4) . .
N4 Mn1 N6 82.3(3) . .
N2 Mn1 N6 84.0(3) . .
N3 Mn1 N6 84.5(4) . .
N12 Mn2 N11 96.8(4) . .
N12 Mn2 N8 96.6(4) . .
N11 Mn2 N8 91.6(3) . .
N12 Mn2 N10 97.1(4) . .
N11 Mn2 N10 85.5(3) . .
N8 Mn2 N10 166.2(4) . .
N12 Mn2 N9 96.3(4) . .
N11 Mn2 N9 166.7(4) . .
N8 Mn2 N9 84.4(4) . .
N10 Mn2 N9 95.4(4) . .
N12 Mn2 N13 176.7(4) . .
N11 Mn2 N13 81.9(4) . .
N8 Mn2 N13 80.4(4) . .
N10 Mn2 N13 85.9(3) . .
N9 Mn2 N13 84.8(4) . .
C1 N1 C10X 99.4(15) . .
C1 N1 C10 124.0(13) . .
C1 N1 Mn1 107.3(8) . .
C10X N1 Mn1 116.5(13) . .
C10 N1 Mn1 112.0(10) . .
C3 N2 C2 112.1(10) . .
C3 N2 Mn1 121.1(7) . .
C2 N2 Mn1 107.9(7) . .
C6 N3 C5 114.3(17) . .
C5X N3 C6X 107.6(15) . .
C6 N3 Mn1 121.3(14) . .
C5X N3 Mn1 124.3(12) . .
C5 N3 Mn1 115.4(10) . .
C6X N3 Mn1 98.7(10) . .
C7X N4 C8X 112.6(15) . .
C8 N4 C7 110.8(14) . .
C7X N4 Mn1 119.3(14) . .
C8 N4 Mn1 125.4(12) . .
C8X N4 Mn1 108.4(9) . .
C7 N4 Mn1 99.2(9) . .
N7 N6 Mn1 172.0(10) . .
N6 N7 N6 177.7(15) 7_565 .
C11 N8 C20 98.5(12) . .
C20 N8 C11X 124.0(11) . .
C11 N8 Mn2 110.9(10) . .
C20 N8 Mn2 115.7(8) . .
C11X N8 Mn2 103.1(9) . .
C13 N9 C12 114.6(14) . .
C12X N9 C13X 97.6(6) . .
C13 N9 Mn2 128.3(13) . .
C12X N9 Mn2 115.8(6) . .
C12 N9 Mn2 102.9(8) . .
C13X N9 Mn2 113.4(5) . .
C15 N10 C16 113.5(9) . .
C15 N10 Mn2 118.4(7) . .
C16 N10 Mn2 107.2(6) . .
C18 N11 C17 113.1(9) . .
C18 N11 Mn2 116.8(7) . .
C17 N11 Mn2 107.0(6) . .
N14 N13 Mn2 173.4(10) . .
N13 N14 N13 174.3(15) 7 .
N1 C1 C2 108.4(11) . .
C1 C2 N2 106.7(10) . .
C4 C3 N2 113.4(13) . .
N2 C3 C4X 110.3(11) . .
C13X C14 C15 110.9(11) . .
C15 C14 C13 117.1(12) . .
N10 C15 C14 111.6(9) . .
C17 C16 N10 109.1(9) . .
N11 C17 C16 107.1(9) . .
N11 C18 C19 112.9(9) . .
C20 C19 C18 112.8(10) . .
N8 C20 C19 112.4(10) . .
O10 Cl1 O11 112.6(9) . .
O10 Cl1 O12 115.3(8) . 7_565
O11 Cl1 O12 116.4(8) . 7_565
O10 Cl1 O12 115.3(8) . .
O11 Cl1 O12 116.4(8) . .
O12 Cl1 O12 76.4(15) 7_565 .
O10 Cl1 O12X 101.8(8) . 7_565
O11 Cl1 O12X 95.8(8) . 7_565
O12 Cl1 O12X 36.0(8) 7_565 7_565
O12 Cl1 O12X 112.2(13) . 7_565
O10 Cl1 O12X 101.8(8) . .
O11 Cl1 O12X 95.8(8) . .
O12 Cl1 O12X 112.2(13) 7_565 .
O12 Cl1 O12X 36.0(8) . .
O12X Cl1 O12X 147.2(16) 7_565 .
O12X O12 Cl1 72.4(18) . .
O12X O12 O12 123.8(18) . 7_565
Cl1 O12 O12 51.8(7) . 7_565
O12 O12X Cl1 71.6(18) . .
O20 Cl2 O21 113.6(8) . .
O20 Cl2 O22 109.6(5) . 7_565
O21 Cl2 O22 109.7(5) . 7_565
O20 Cl2 O22 109.6(5) . .
O21 Cl2 O22 109.7(5) . .
O22 Cl2 O22 104.1(10) 7_565 .
O32 Cl3 O30X 121.5(9) . 7_565
O32 Cl3 O30X 121.5(9) . .
O30X Cl3 O30X 56.1(12) 7_565 .
O32 Cl3 O31 116.2(10) . .
O30X Cl3 O31 114.0(8) 7_565 .
O30X Cl3 O31 114.0(8) . .
O32 Cl3 O30 92.8(7) . .
O30X Cl3 O30 105.5(10) 7_565 .
O30X Cl3 O30 49.7(8) . .
O31 Cl3 O30 100.6(7) . .
O32 Cl3 O30 92.8(7) . 7_565
O30X Cl3 O30 49.7(8) 7_565 7_565
O30X Cl3 O30 105.5(10) . 7_565
O31 Cl3 O30 100.6(7) . 7_565
O30 Cl3 O30 152.8(13) . 7_565
O30X O30 Cl3 58.7(10) . .
O30 O30X O30X 133.0(11) . 7_565
O30 O30X Cl3 71.6(11) . .
O30X O30X Cl3 62.0(6) 7_565 .
O40 Cl4 O42X 98.8(14) . .
O40 Cl4 O41X 92.3(13) . .
O42X Cl4 O41X 142.4(13) . .
O40 Cl4 O43 113.9(12) . .
O42X Cl4 O43 107.5(11) . .
O41X Cl4 O43 100.3(10) . .
O40 Cl4 O42 119.3(12) . .
O42X Cl4 O42 29.9(11) . .
O41X Cl4 O42 115.2(12) . .
O43 Cl4 O42 112.5(9) . .
O40 Cl4 O41 119.7(15) . .
O42X Cl4 O41 108.3(14) . .
O41X Cl4 O41 37.5(11) . .
O43 Cl4 O41 107.7(11) . .
O42 Cl4 O41 78.8(13) . .
O41X O41 Cl4 58.5(20) . .
O41 O41X Cl4 84.0(23) . .
O42X O42 Cl4 66.0(26) . .
O42 O42X Cl4 84.0(28) . .
O50 Cl5 O52 110.3(20) . .
O50 Cl5 O51 109.1(12) . .
O52 Cl5 O51 117.2(22) . .
O50 Cl5 O50 116.7(11) . 5_756
O52 Cl5 O50 95.9(20) . 5_756
O51 Cl5 O50 107.5(12) . 5_756
O50 Cl5 Cl5 62.3(8) . 5_756
O52 Cl5 Cl5 114.7(21) . 5_756
O51 Cl5 Cl5 126.6(14) . 5_756
O50 Cl5 Cl5 54.4(8) 5_756 5_756
Cl5 O50 Cl5 63.3(11) . 5_756
Cl5 O52 O60 105.6(28) . 2_655
C3 C4 C5 111.3(19) . .
C4 C5 N3 118.7(17) . .
N3 C6 C7 104.6(20) . .
C6 C7 N4 113.2(18) . .
N4 C8 C9 103.6(17) . .
C10 C9 C8 117.7(19) . .
C9 C10 N1 118.0(18) . .
N8 C11 C12 96.0(14) . .
C11 C12 N9 111.5(12) . .
N9 C13 C14 110.6(16) . .
C5X C4X C3 117.9(17) . .
N3 C5X C4X 106.4(18) . .
C7X C6X N3 110.5(18) . .
N4 C7X C6X 100.8(19) . .
C9X C8X N4 119.2(19) . .
C8X C9X C10X 122.3(23) . .
C9X C10X N1 104.2(22) . .
C12X C11X N8 110.3(12) . .
N9 C12X C11X 97.4(9) . .
C14 C13X N9 107.5(7) . .

loop_
_geom_bond_atom_site_label_1
_geom_bond_atom_site_label_2
_geom_bond_distance
_geom_bond_site_symmetry_2
Mn1 N5 1.518(7) .
Mn1 N1 2.001(8) .
Mn1 N4 2.013(9) .
Mn1 N2 2.016(8) .
Mn1 N3 2.031(9) .
Mn1 N6 2.291(9) .
Mn2 N12 1.520(8) .
Mn2 N11 2.006(7) .
Mn2 N8 2.010(8) .
Mn2 N10 2.021(7) .
Mn2 N9 2.025(8) .
Mn2 N13 2.266(10) .
N1 C1 1.44(2) .
N1 C10X 1.50(3) .
N1 C10 1.57(3) .
N2 C3 1.463(13) .
N2 C2 1.505(14) .
N3 C6 1.27(2) .
N3 C5X 1.35(2) .
N3 C5 1.66(3) .
N3 C6X 1.70(3) .
N4 C7X 1.25(2) .
N4 C8 1.30(2) .
N4 C8X 1.70(2) .
N4 C7 1.70(2) .
N6 N7 1.127(9) .
N7 N6 1.127(9) 7_565
N8 C11 1.41(2) .
N8 C20 1.49(2) .
N8 C11X 1.63(2) .
N9 C13 1.25(2) .
N9 C12X 1.387(10) .
N9 C12 1.60(2) .
N9 C13X 1.717(12) .
N10 C15 1.499(14) .
N10 C16 1.500(14) .
N11 C18 1.463(14) .
N11 C17 1.479(13) .
N13 N14 1.130(9) .
N14 N13 1.130(9) 7
C1 C2 1.50(2) .
C3 C4 1.35(2) .
C3 C4X 1.70(3) .
C14 C13X 1.31(2) .
C14 C15 1.51(2) .
C14 C13 1.71(3) .
C16 C17 1.49(2) .
C18 C19 1.51(2) .
C19 C20 1.50(2) .
Cl1 O10 1.395(11) .
Cl1 O11 1.402(13) .
Cl1 O12 1.41(2) 7_565
Cl1 O12 1.41(2) .
Cl1 O12X 1.42(2) 7_565
Cl1 O12X 1.42(2) .
O12 O12X 0.88(2) .
O12 O12 1.75(3) 7_565
Cl2 O20 1.377(11) .
Cl2 O21 1.410(11) .
Cl2 O22 1.440(9) 7_565
Cl2 O22 1.440(9) .
Cl3 O32 1.356(13) .
Cl3 O30X 1.387(14) 7_565
Cl3 O30X 1.387(14) .
Cl3 O31 1.399(11) .
Cl3 O30 1.54(2) .
Cl3 O30 1.54(2) 7_565
O30 O30X 1.24(2) .
O30X O30X 1.30(3) 7_565
Cl4 O40 1.322(13) .
Cl4 O42X 1.33(2) .
Cl4 O41X 1.35(2) .
Cl4 O43 1.402(11) .
Cl4 O42 1.45(2) .
Cl4 O41 1.57(3) .
O41 O41X 0.96(3) .
O42 O42X 0.73(3) .
Cl5 O50 1.299(14) .
Cl5 O52 1.36(4) .
Cl5 O51 1.40(2) .
Cl5 O50 1.414(15) 5_756
Cl5 Cl5 1.43(2) 5_756
O50 Cl5 1.414(15) 5_756
O52 O60 1.76(4) 2_655
C4 C5 1.50(3) .
C6 C7 1.46(3) .
C8 C9 1.56(3) .
C9 C10 1.51(3) .
C11 C12 1.59(3) .
C4X C5X 1.51(3) .
C6X C7X 1.50(3) .
C8X C9X 1.44(4) .
C9X C10X 1.47(4) .
C11X C12X 1.59(2) .
O60 O52 1.76(4) 2_654
O65 O65 1.261(12) 7_565
O75 O75 0.972(12) 7_565
O80 O80 1.527(12) 7_565
